data_2017386
loop_
_publ_author_name
'Churakov, Andrei V.'
'Lermontova, Elmira Kh.'
'Zaitsev, Kirill V.'
'Huang, Mengmeng'
'Karlov, Sergey S.'
'Zaitseva, Galina S.'
'Howard, Judith A. K.'

_publ_section_title
;
 Crystal packing in the structures of diethanolamine derivatives
;
_journal_coeditor_code GD3304
_journal_issue 11
_journal_name_full 'Acta Crystallographica Section C'
_journal_page_first o587
_journal_page_last o592
_journal_paper_doi 10.1107/S0108270109036749
_journal_volume 65
_journal_year 2009
_chemical_formula_iupac 'C17 H21 N O2'
_chemical_formula_moiety 'C17 H21 N O2'
_chemical_formula_sum 'C17 H21 N O2'
_chemical_formula_weight 271.35
_chemical_name_systematic
;
2-[(2-hydroxyethyl)(methyl)amino]-1,2-diphenylethanol
;
_space_group_IT_number 7
_symmetry_cell_setting monoclinic
_symmetry_space_group_name_Hall 'P -2yc'
_symmetry_space_group_name_H-M 'P 1 c 1'
_atom_sites_solution_hydrogens geom
_atom_sites_solution_primary direct
_atom_sites_solution_secondary difmap
_audit_creation_method SHELXL97
_cell_angle_alpha 90.00
_cell_angle_beta 91.4440(10)
_cell_angle_gamma 90.00
_cell_formula_units_Z 2
_cell_length_a 5.83660(10)
_cell_length_b 15.3018(4)
_cell_length_c 8.1078(2)
_cell_measurement_reflns_used 4308
_cell_measurement_temperature 120(2)
_cell_measurement_theta_max 29.943
_cell_measurement_theta_min 2.513
_cell_volume 723.88(3)
_computing_cell_refinement 'SAINT (Bruker, 2004)'
_computing_data_collection 'SMART (Bruker, 2004)'
_computing_data_reduction 'SAINT (Bruker, 2004)'
_computing_molecular_graphics 'SHELXTL (Sheldrick, 2008)'
_computing_publication_material 'SHELXTL (Sheldrick, 2008)'
_computing_structure_refinement 'SHELXL97 (Sheldrick, 2008)'
_computing_structure_solution 'SHELXS97 (Sheldrick, 2008)'
_diffrn_ambient_temperature 120(2)
_diffrn_measured_fraction_theta_full 0.999
_diffrn_measured_fraction_theta_max 0.999
_diffrn_measurement_device_type 'Bruker SMART 1K'
_diffrn_measurement_method \w
_diffrn_radiation_monochromator graphite
_diffrn_radiation_source 'fine-focus sealed tube'
_diffrn_radiation_type MoK\a
_diffrn_radiation_wavelength 0.71073
_diffrn_reflns_av_R_equivalents 0.0291
_diffrn_reflns_av_sigmaI/netI 0.0270
_diffrn_reflns_limit_h_max 7
_diffrn_reflns_limit_h_min -7
_diffrn_reflns_limit_k_max 19
_diffrn_reflns_limit_k_min -19
_diffrn_reflns_limit_l_max 10
_diffrn_reflns_limit_l_min -10
_diffrn_reflns_number 4958
_diffrn_reflns_theta_full 27.49
_diffrn_reflns_theta_max 27.49
_diffrn_reflns_theta_min 2.66
_diffrn_standards_decay_% 0
_diffrn_standards_interval_time 0
_diffrn_standards_number 0
_exptl_absorpt_coefficient_mu 0.081
_exptl_absorpt_correction_T_max 0.9919
_exptl_absorpt_correction_T_min 0.9683
_exptl_absorpt_correction_type multi-scan
_exptl_absorpt_process_details '(SADABS; Bruker, 2004)'
_exptl_crystal_colour colourless
_exptl_crystal_density_diffrn 1.245
_exptl_crystal_density_method 'not measured'
_exptl_crystal_description block
_exptl_crystal_F_000 292
_exptl_crystal_size_max 0.40
_exptl_crystal_size_mid 0.20
_exptl_crystal_size_min 0.10
_refine_diff_density_max 0.256
_refine_diff_density_min -0.189
_refine_ls_extinction_method none
_refine_ls_goodness_of_fit_ref 1.055
_refine_ls_hydrogen_treatment mixed
_refine_ls_matrix_type full
_refine_ls_number_parameters 190
_refine_ls_number_reflns 1677
_refine_ls_number_restraints 2
_refine_ls_restrained_S_all 1.054
_refine_ls_R_factor_all 0.0307
_refine_ls_R_factor_gt 0.0296
_refine_ls_shift/su_max 0.000
_refine_ls_shift/su_mean 0.000
_refine_ls_structure_factor_coef Fsqd
_refine_ls_weighting_details 'calc w = 1/[\s^2^(Fo^2^)+(0.0487P)^2^+0.0768P] where P=(Fo^2^+2Fc^2^)/3'
_refine_ls_weighting_scheme calc
_refine_ls_wR_factor_gt 0.0759
_refine_ls_wR_factor_ref 0.0765
_reflns_number_gt 1626
_reflns_number_total 1677
_reflns_threshold_expression I>2\s(I)
_cod_data_source_file gd3304.cif
_cod_data_source_block I
_cod_original_sg_symbol_H-M 'P c'
_cod_database_code 2017386
_cod_database_fobs_code 2017386

loop_
_symmetry_equiv_pos_as_xyz
'x, y, z'
'x, -y, z+1/2'

loop_
_atom_site_type_symbol
_atom_site_label
_atom_site_fract_x
_atom_site_fract_y
_atom_site_fract_z
_atom_site_U_iso_or_equiv
_atom_site_adp_type
_atom_site_calc_flag
_atom_site_refinement_flags
_atom_site_occupancy
_atom_site_disorder_assembly
_atom_site_disorder_group
N N1 0.8651(2) 0.35398(9) 0.27939(17) 0.0166(3) Uani d . 1 . .
O O1 0.6689(2) 0.52412(8) 0.25285(17) 0.0253(3) Uani d . 1 . .
O O2 0.9803(2) 0.40890(8) -0.01196(15) 0.0206(3) Uani d . 1 . .
C C1 0.5441(3) 0.45589(11) 0.3303(2) 0.0214(3) Uani d . 1 . .
H H1A 0.3781 0.4644 0.3078 0.026 Uiso calc R 1 . .
H H1B 0.5714 0.4588 0.4512 0.026 Uiso calc R 1 . .
C C2 0.6157(3) 0.36586(11) 0.2676(2) 0.0188(3) Uani d . 1 . .
H H2A 0.5404 0.3200 0.3332 0.023 Uiso calc R 1 . .
H H2B 0.5635 0.3591 0.1511 0.023 Uiso calc R 1 . .
C C3 0.9522(3) 0.34606(12) 0.4504(2) 0.0212(3) Uani d . 1 . .
H H3A 0.9002 0.3962 0.5147 0.032 Uiso calc R 1 . .
H H3B 1.1201 0.3448 0.4516 0.032 Uiso calc R 1 . .
H H3C 0.8944 0.2919 0.4988 0.032 Uiso calc R 1 . .
C C4 0.9550(3) 0.28428(10) 0.17160(19) 0.0151(3) Uani d . 1 . .
H H4 1.1226 0.2792 0.1986 0.018 Uiso calc R 1 . .
C C5 0.9338(3) 0.31695(10) -0.0104(2) 0.0163(3) Uani d . 1 . .
H H5 0.7735 0.3069 -0.0525 0.020 Uiso calc R 1 . .
C C11 0.8504(3) 0.19411(10) 0.2025(2) 0.0163(3) Uani d . 1 . .
C C6 0.9644(3) 0.13769(11) 0.3123(2) 0.0209(3) Uani d . 1 . .
H H6 1.1094 0.1541 0.3582 0.025 Uiso calc R 1 . .
C C7 0.8684(3) 0.05745(12) 0.3557(2) 0.0265(4) Uani d . 1 . .
H H7 0.9476 0.0200 0.4313 0.032 Uiso calc R 1 . .
C C8 0.6575(4) 0.03254(12) 0.2885(2) 0.0266(4) Uani d . 1 . .
H H8 0.5920 -0.0220 0.3176 0.032 Uiso calc R 1 . .
C C9 0.5422(3) 0.08783(12) 0.1780(2) 0.0236(4) Uani d . 1 . .
H H9 0.3981 0.0707 0.1314 0.028 Uiso calc R 1 . .
C C10 0.6368(3) 0.16814(11) 0.1354(2) 0.0190(3) Uani d . 1 . .
H H10 0.5563 0.2055 0.0605 0.023 Uiso calc R 1 . .
C C12 1.0991(3) 0.27011(11) -0.12307(19) 0.0161(3) Uani d . 1 . .
C C13 1.0579(3) 0.18331(11) -0.1715(2) 0.0205(3) Uani d . 1 . .
H H13 0.9265 0.1535 -0.1337 0.025 Uiso calc R 1 . .
C C14 1.2093(3) 0.14079(12) -0.2747(2) 0.0243(4) Uani d . 1 . .
H H14 1.1815 0.0818 -0.3055 0.029 Uiso calc R 1 . .
C C15 1.4011(3) 0.18402(13) -0.3333(2) 0.0243(4) Uani d . 1 . .
H H15 1.5042 0.1548 -0.4034 0.029 Uiso calc R 1 . .
C C16 1.4396(3) 0.27083(12) -0.2876(2) 0.0217(4) Uani d . 1 . .
H H16 1.5683 0.3012 -0.3285 0.026 Uiso calc R 1 . .
C C17 1.2906(3) 0.31327(11) -0.1823(2) 0.0185(3) Uani d . 1 . .
H H17 1.3198 0.3721 -0.1508 0.022 Uiso calc R 1 . .
H H1 0.770(5) 0.5387(16) 0.321(4) 0.035(7) Uiso d . 1 . .
H H2 0.948(5) 0.4278(18) 0.081(4) 0.042(7) Uiso d . 1 . .

loop_
_atom_site_aniso_label
_atom_site_aniso_U_11
_atom_site_aniso_U_22
_atom_site_aniso_U_33
_atom_site_aniso_U_12
_atom_site_aniso_U_13
_atom_site_aniso_U_23
N1 0.0161(6) 0.0189(7) 0.0149(7) 0.0006(5) 0.0014(5) -0.0018(5)
O1 0.0322(7) 0.0203(6) 0.0231(6) -0.0007(5) -0.0033(6) 0.0022(5)
O2 0.0283(6) 0.0155(6) 0.0183(6) 0.0005(5) 0.0050(5) 0.0013(5)
C1 0.0220(8) 0.0200(8) 0.0223(8) 0.0020(7) 0.0023(7) -0.0022(7)
C2 0.0160(7) 0.0201(8) 0.0202(8) -0.0001(6) 0.0015(6) -0.0018(6)
C3 0.0209(8) 0.0266(9) 0.0160(8) 0.0010(7) -0.0003(6) -0.0012(6)
C4 0.0140(6) 0.0163(7) 0.0151(7) 0.0007(6) 0.0016(6) 0.0002(6)
C5 0.0163(7) 0.0158(7) 0.0167(7) 0.0008(6) 0.0017(6) 0.0014(6)
C11 0.0190(8) 0.0154(7) 0.0145(7) 0.0011(6) 0.0039(6) -0.0002(6)
C6 0.0225(8) 0.0193(8) 0.0208(8) 0.0019(6) -0.0007(7) -0.0003(6)
C7 0.0377(10) 0.0189(8) 0.0228(9) 0.0027(8) 0.0001(8) 0.0037(7)
C8 0.0371(10) 0.0181(8) 0.0247(9) -0.0059(7) 0.0057(8) -0.0009(7)
C9 0.0241(8) 0.0240(9) 0.0228(8) -0.0058(7) 0.0037(7) -0.0039(7)
C10 0.0185(7) 0.0199(8) 0.0189(8) 0.0006(6) 0.0018(6) -0.0002(6)
C12 0.0177(7) 0.0186(8) 0.0120(7) 0.0014(6) -0.0001(6) 0.0009(6)
C13 0.0226(8) 0.0198(8) 0.0193(8) -0.0012(7) 0.0022(7) 0.0002(6)
C14 0.0294(10) 0.0218(8) 0.0216(9) 0.0037(7) 0.0005(7) -0.0039(7)
C15 0.0240(8) 0.0319(10) 0.0170(8) 0.0078(7) 0.0018(7) -0.0009(7)
C16 0.0175(8) 0.0316(9) 0.0162(8) -0.0001(7) 0.0022(6) 0.0023(7)
C17 0.0194(7) 0.0214(8) 0.0147(8) -0.0015(6) -0.0002(6) 0.0014(6)

loop_
_atom_type_symbol
_atom_type_description
_atom_type_scat_dispersion_real
_atom_type_scat_dispersion_imag
_atom_type_scat_source
C C 0.0033 0.0016 'International Tables Vol C Tables 4.2.6.8 and 6.1.1.4'
H H 0.0000 0.0000 'International Tables Vol C Tables 4.2.6.8 and 6.1.1.4'
N N 0.0061 0.0033 'International Tables Vol C Tables 4.2.6.8 and 6.1.1.4'
O O 0.0106 0.0060 'International Tables Vol C Tables 4.2.6.8 and 6.1.1.4'

loop_
_geom_angle_atom_site_label_1
_geom_angle_atom_site_label_2
_geom_angle_atom_site_label_3
_geom_angle_site_symmetry_1
_geom_angle_site_symmetry_3
_geom_angle
_geom_angle_publ_flag
C2 N1 C3 . . 113.00(13) no
C2 N1 C4 . . 114.56(13) no
C3 N1 C4 . . 112.18(13) no
C1 O1 H1 . . 105.5(19) no
C5 O2 H2 . . 106.7(19) no
O1 C1 C2 . . 111.44(14) no
O1 C1 H1A . . 109.3 no
C2 C1 H1A . . 109.3 no
O1 C1 H1B . . 109.3 no
C2 C1 H1B . . 109.3 no
H1A C1 H1B . . 108.0 no
N1 C2 C1 . . 111.62(14) no
N1 C2 H2A . . 109.3 no
C1 C2 H2A . . 109.3 no
N1 C2 H2B . . 109.3 no
C1 C2 H2B . . 109.3 no
H2A C2 H2B . . 108.0 no
N1 C3 H3A . . 109.5 no
N1 C3 H3B . . 109.5 no
H3A C3 H3B . . 109.5 no
N1 C3 H3C . . 109.5 no
H3A C3 H3C . . 109.5 no
H3B C3 H3C . . 109.5 no
N1 C4 C11 . . 113.74(13) no
N1 C4 C5 . . 107.83(12) no
C11 C4 C5 . . 114.90(13) no
N1 C4 H4 . . 106.6 no
C11 C4 H4 . . 106.6 no
C5 C4 H4 . . 106.6 no
O2 C5 C12 . . 109.50(13) no
O2 C5 C4 . . 108.20(13) no
C12 C5 C4 . . 112.32(13) no
O2 C5 H5 . . 108.9 no
C12 C5 H5 . . 108.9 no
C4 C5 H5 . . 108.9 no
C6 C11 C10 . . 118.42(15) no
C6 C11 C4 . . 118.40(15) no
C10 C11 C4 . . 123.01(14) no
C7 C6 C11 . . 121.06(17) no
C7 C6 H6 . . 119.5 no
C11 C6 H6 . . 119.5 no
C8 C7 C6 . . 119.97(17) no
C8 C7 H7 . . 120.0 no
C6 C7 H7 . . 120.0 no
C7 C8 C9 . . 119.70(17) no
C7 C8 H8 . . 120.2 no
C9 C8 H8 . . 120.2 no
C10 C9 C8 . . 120.44(17) no
C10 C9 H9 . . 119.8 no
C8 C9 H9 . . 119.8 no
C9 C10 C11 . . 120.41(16) no
C9 C10 H10 . . 119.8 no
C11 C10 H10 . . 119.8 no
C17 C12 C13 . . 119.00(15) no
C17 C12 C5 . . 120.59(14) no
C13 C12 C5 . . 120.40(14) no
C14 C13 C12 . . 120.20(16) no
C14 C13 H13 . . 119.9 no
C12 C13 H13 . . 119.9 no
C15 C14 C13 . . 120.65(16) no
C15 C14 H14 . . 119.7 no
C13 C14 H14 . . 119.7 no
C14 C15 C16 . . 119.12(16) no
C14 C15 H15 . . 120.4 no
C16 C15 H15 . . 120.4 no
C15 C16 C17 . . 120.45(16) no
C15 C16 H16 . . 119.8 no
C17 C16 H16 . . 119.8 no
C12 C17 C16 . . 120.56(15) no
C12 C17 H17 . . 119.7 no
C16 C17 H17 . . 119.7 no

loop_
_geom_bond_atom_site_label_1
_geom_bond_atom_site_label_2
_geom_bond_site_symmetry_2
_geom_bond_distance
_geom_bond_publ_flag
N1 C2 . 1.468(2) no
N1 C3 . 1.469(2) no
N1 C4 . 1.483(2) no
O1 C1 . 1.427(2) no
O1 H1 . 0.83(3) no
O2 C5 . 1.4329(19) no
O2 H2 . 0.83(3) no
C1 C2 . 1.530(2) no
C1 H1A . 0.9900 no
C1 H1B . 0.9900 no
C2 H2A . 0.9900 no
C2 H2B . 0.9900 no
C3 H3A . 0.9800 no
C3 H3B . 0.9800 no
C3 H3C . 0.9800 no
C4 C11 . 1.532(2) no
C4 C5 . 1.560(2) no
C4 H4 . 1.0000 no
C5 C12 . 1.524(2) no
C5 H5 . 1.0000 no
C11 C6 . 1.397(2) no
C11 C10 . 1.405(2) no
C6 C7 . 1.398(3) no
C6 H6 . 0.9500 no
C7 C8 . 1.387(3) no
C7 H7 . 0.9500 no
C8 C9 . 1.393(3) no
C8 H8 . 0.9500 no
C9 C10 . 1.394(2) no
C9 H9 . 0.9500 no
C10 H10 . 0.9500 no
C12 C17 . 1.394(2) no
C12 C13 . 1.404(2) no
C13 C14 . 1.394(2) no
C13 H13 . 0.9500 no
C14 C15 . 1.394(3) no
C14 H14 . 0.9500 no
C15 C16 . 1.396(3) no
C15 H15 . 0.9500 no
C16 C17 . 1.394(2) no
C16 H16 . 0.9500 no
C17 H17 . 0.9500 no

loop_
_geom_hbond_atom_site_label_D
_geom_hbond_atom_site_label_H
_geom_hbond_atom_site_label_A
_geom_hbond_site_symmetry_A
_geom_hbond_distance_DH
_geom_hbond_distance_HA
_geom_hbond_distance_DA
_geom_hbond_angle_DHA
O1 H1 O2 2_565 0.83(3) 1.97(3) 2.7954(19) 170(3)
O2 H2 N1 . 0.83(3) 2.04(3) 2.6111(18) 126(2)
